data_7205211
loop_
_publ_author_name
'Li, Baiyan'
'Li, Guanghua'
'Liu, Dan'
'Peng, Yu'
'Zhou, Xiaojing'
'Hua, Jia'
'Shi, Zhan'
'Feng, Shouhua'

_publ_section_title
;
 Coordination polymers constructed by 1,3-bi(4-pyridyl)propane with
 four different conformations and
 2,2&#x2032;-dinitro-4,4&#x2032;-biphenyldicarboxylate ligands: the
 effects of metal ions
;
_journal_issue 5
_journal_name_full CrystEngComm
_journal_page_first 1291
_journal_paper_doi 10.1039/c0ce00252f
_journal_volume 13
_journal_year 2011
_chemical_formula_moiety 'C27 H24 N4 Ni O10'
_chemical_formula_sum 'C27 H24 N4 Ni O10'
_chemical_formula_weight 623.21
_chemical_melting_point ?
_chemical_name_systematic
;
?
;
_space_group_IT_number 2
_symmetry_cell_setting triclinic
_symmetry_space_group_name_Hall '-P 1'
_symmetry_space_group_name_H-M 'P -1'
_atom_sites_solution_hydrogens geom
_atom_sites_solution_primary direct
_atom_sites_solution_secondary difmap
_audit_creation_method SHELXL-97
_cell_angle_alpha 73.99(3)
_cell_angle_beta 77.45(3)
_cell_angle_gamma 78.48(3)
_cell_formula_units_Z 2
_cell_length_a 8.1758(16)
_cell_length_b 11.792(2)
_cell_length_c 14.983(3)
_cell_measurement_reflns_used 6016
_cell_measurement_temperature 293(2)
_cell_measurement_theta_max 27.47
_cell_measurement_theta_min 3.00
_cell_volume 1340.2(5)
_computing_cell_refinement Process-auto
_computing_data_collection Process-auto
_computing_data_reduction Process-auto
_computing_structure_refinement 'SHELXL-97 (Sheldrick, 1997)'
_computing_structure_solution 'SHELXS-97 (Sheldrick, 1990)'
_diffrn_ambient_temperature 293(2)
_diffrn_detector_area_resol_mean 10.0
_diffrn_measured_fraction_theta_full 0.977
_diffrn_measured_fraction_theta_max 0.977
_diffrn_measurement_device_type 'Rigaku RAXIS-RAPID'
_diffrn_measurement_method omega-scan
_diffrn_radiation_monochromator graphite
_diffrn_radiation_source 'fine-focus sealed tube'
_diffrn_radiation_type MoK\a
_diffrn_radiation_wavelength 0.71073
_diffrn_reflns_av_R_equivalents 0.0893
_diffrn_reflns_av_sigmaI/netI 0.1135
_diffrn_reflns_limit_h_max 10
_diffrn_reflns_limit_h_min -9
_diffrn_reflns_limit_k_max 15
_diffrn_reflns_limit_k_min -15
_diffrn_reflns_limit_l_max 19
_diffrn_reflns_limit_l_min -19
_diffrn_reflns_number 13142
_diffrn_reflns_theta_full 27.47
_diffrn_reflns_theta_max 27.47
_diffrn_reflns_theta_min 3.00
_diffrn_standards_decay_% 0
_diffrn_standards_interval_count 0
_diffrn_standards_interval_time 0
_diffrn_standards_number 0
_exptl_absorpt_coefficient_mu 0.791
_exptl_absorpt_correction_type none
_exptl_crystal_colour green
_exptl_crystal_density_diffrn 1.544
_exptl_crystal_density_meas ?
_exptl_crystal_density_method 'not measured'
_exptl_crystal_description block
_exptl_crystal_F_000 644
_exptl_crystal_size_max 0.27
_exptl_crystal_size_mid 0.24
_exptl_crystal_size_min 0.21
_refine_diff_density_max 0.760
_refine_diff_density_min -0.591
_refine_diff_density_rms 0.144
_refine_ls_extinction_coef 0.026(4)
_refine_ls_extinction_expression Fc^*^=kFc[1+0.001xFc^2^\l^3^/sin(2\q)]^-1/4^
_refine_ls_extinction_method SHELXL
_refine_ls_goodness_of_fit_ref 1.038
_refine_ls_hydrogen_treatment constr
_refine_ls_matrix_type full
_refine_ls_number_parameters 443
_refine_ls_number_reflns 6016
_refine_ls_number_restraints 4
_refine_ls_restrained_S_all 1.051
_refine_ls_R_factor_all 0.1471
_refine_ls_R_factor_gt 0.0875
_refine_ls_shift/su_max 0.000
_refine_ls_shift/su_mean 0.000
_refine_ls_structure_factor_coef Fsqd
_refine_ls_weighting_details 'calc w=1/[\s^2^(Fo^2^)+(0.1085P)^2^+2.0092P] where P=(Fo^2^+2Fc^2^)/3'
_refine_ls_weighting_scheme calc
_refine_ls_wR_factor_gt 0.2007
_refine_ls_wR_factor_ref 0.2410
_reflns_number_gt 3460
_reflns_number_total 6016
_reflns_threshold_expression >2sigma(I)
_cod_data_source_file C0CE00252F.TXT
_cod_data_source_block Compound-3
_cod_depositor_comments
;
The following automatic conversions were performed:

'_chemical_melting_point' value 'not measured' was changed to '?' -
the value is undefined or not given.

Automatic conversion script
Id: cif_fix_values 1569 2011-02-09 13:29:24Z adriana 

The following automatic conversions were performed:

'_exptl_crystal_density_meas' value 'none' was changed to '?' - the
value is perceived as not measured.

Automatic conversion script
Id: cif_fix_values 3008 2015-01-20 13:52:24Z robertas 
;
_cod_original_cell_volume 1340.1(5)
_cod_original_sg_symbol_H-M P-1
_cod_database_code 7205211

loop_
_symmetry_equiv_pos_as_xyz
'x, y, z'
'-x, -y, -z'

loop_
_atom_site_label
_atom_site_type_symbol
_atom_site_fract_x
_atom_site_fract_y
_atom_site_fract_z
_atom_site_U_iso_or_equiv
_atom_site_adp_type
_atom_site_occupancy
_atom_site_symmetry_multiplicity
_atom_site_calc_flag
_atom_site_refinement_flags
_atom_site_disorder_assembly
_atom_site_disorder_group
Ni1 Ni -0.50126(9) 1.27600(6) 1.38391(5) 0.0330(3) Uani 1 1 d . . .
O1 O -0.3545(5) 1.3016(4) 1.2511(3) 0.0420(10) Uani 1 1 d . . .
O2 O -0.1465(5) 1.3873(3) 1.2687(3) 0.0372(9) Uani 1 1 d . . .
O3 O 0.3674(5) 1.2562(3) 0.5232(3) 0.0384(10) Uani 1 1 d . . .
O4 O 0.5065(6) 1.0842(4) 0.5979(3) 0.0444(11) Uani 1 1 d . B .
O5 O 0.358(2) 1.392(3) 1.0498(16) 0.0575(14) Uani 0.50 1 d P A 1
O5' O 0.382(2) 1.386(3) 1.0342(17) 0.0575(14) Uani 0.50 1 d P A 2
O6 O 0.4176(12) 1.2535(10) 0.9590(7) 0.0575(14) Uani 0.50 1 d P A 1
O6' O 0.4047(12) 1.3379(10) 0.9188(7) 0.0575(14) Uani 0.50 1 d P A 2
O7 O 0.258(2) 1.0586(14) 1.0182(10) 0.074(5) Uani 0.50 1 d P B 1
O7' O 0.1618(18) 1.0442(14) 1.0172(12) 0.074(5) Uani 0.50 1 d P B 2
O8 O 0.351(2) 0.942(2) 0.9362(11) 0.043(4) Uani 0.50 1 d PD B 1
O8' O 0.393(3) 0.957(3) 0.9282(18) 0.079(7) Uani 0.50 1 d PD B 2
O1W O -0.3140(6) 1.3306(5) 1.4331(3) 0.0584(13) Uani 1 1 d . . .
O2W O -0.3617(5) 1.1043(3) 1.4187(3) 0.0371(9) Uani 1 1 d . . .
N1 N 0.3201(6) 1.3379(6) 0.9969(4) 0.0515(15) Uani 1 1 d . . .
N2 N 0.2831(8) 1.0391(5) 0.9421(4) 0.0535(15) Uani 1 1 d . . .
N3 N -0.6720(6) 1.2047(4) 1.3382(3) 0.0303(10) Uani 1 1 d . . .
N4 N -0.6281(8) 0.4478(5) 1.3536(4) 0.0542(15) Uani 1 1 d . . .
C1 C -0.2169(7) 1.3421(4) 1.2238(4) 0.0310(12) Uani 1 1 d . . .
C2 C -0.1214(7) 1.3283(5) 1.1268(4) 0.0306(12) Uani 1 1 d . A .
C3 C 0.0472(7) 1.3487(5) 1.0996(4) 0.0331(12) Uani 1 1 d . . .
H3 H 0.0961 1.3795 1.1366 0.080 Uiso 1 1 calc . . .
C4 C 0.1402(7) 1.3226(5) 1.0171(4) 0.0334(13) Uani 1 1 d . A .
C5 C 0.0746(8) 1.2775(5) 0.9582(4) 0.0414(15) Uani 1 1 d . . .
C6 C -0.0969(10) 1.2656(7) 0.9850(4) 0.060(2) Uani 1 1 d . A .
H6 H -0.1489 1.2405 0.9460 0.080 Uiso 1 1 calc . . .
C7 C -0.1920(8) 1.2901(7) 1.0678(4) 0.0504(17) Uani 1 1 d . . .
H7 H -0.3057 1.2803 1.0834 0.080 Uiso 1 1 calc . . .
C8 C 0.1674(8) 1.2493(5) 0.8679(4) 0.0402(14) Uani 1 1 d . A .
C9 C 0.2615(8) 1.1400(6) 0.8584(4) 0.0432(15) Uani 1 1 d . A .
C10 C 0.3384(8) 1.1171(5) 0.7719(4) 0.0418(15) Uani 1 1 d . . .
H10 H 0.4000 1.0426 0.7687 0.080 Uiso 1 1 calc . . .
C11 C 0.3229(8) 1.2065(5) 0.6897(4) 0.0410(15) Uani 1 1 d . B .
C12 C 0.2327(9) 1.3156(6) 0.6974(4) 0.0504(17) Uani 1 1 d . . .
H12 H 0.2222 1.3763 0.6432 0.080 Uiso 1 1 calc . . .
C13 C 0.1568(9) 1.3370(6) 0.7846(4) 0.0483(17) Uani 1 1 d . A .
H13 H 0.0970 1.4121 0.7874 0.080 Uiso 1 1 calc . . .
C14 C 0.4048(8) 1.1802(5) 0.5962(4) 0.0378(14) Uani 1 1 d . . .
C15 C -0.6314(7) 1.1755(5) 1.2545(4) 0.0356(13) Uani 1 1 d . . .
H15 H -0.5316 1.1961 1.2150 0.080 Uiso 1 1 calc . . .
C16 C -0.7302(7) 1.1168(5) 1.2249(4) 0.0384(14) Uani 1 1 d . . .
H16 H -0.6967 1.0986 1.1664 0.080 Uiso 1 1 calc . . .
C17 C -0.8814(6) 1.0842(5) 1.2822(4) 0.0294(12) Uani 1 1 d . . .
C18 C -0.9223(7) 1.1140(5) 1.3677(4) 0.0390(14) Uani 1 1 d . . .
H18 H -1.0215 1.0942 1.4083 0.080 Uiso 1 1 calc . . .
C19 C -0.8171(7) 1.1733(5) 1.3938(4) 0.0373(14) Uani 1 1 d . . .
H19 H -0.8480 1.1923 1.4521 0.080 Uiso 1 1 calc . . .
C20 C -0.9856(7) 1.0146(5) 1.2511(4) 0.0374(13) Uani 1 1 d . C .
H20A H -0.9957 1.0506 1.1857 0.080 Uiso 1 1 calc . . .
H20B H -1.0987 1.0197 1.2883 0.080 Uiso 1 1 calc . . .
C21 C -0.9097(9) 0.8845(6) 1.2614(6) 0.063(2) Uani 1 1 d D . .
C22 C -0.8795(13) 0.8176(8) 1.3475(8) 0.031(2) Uani 0.50 1 d PD C 1
H22A H -0.9858 0.8188 1.3915 0.080 Uiso 0.50 1 calc P D 1
H22B H -0.8048 0.8552 1.3688 0.080 Uiso 0.50 1 calc P E 1
C22' C -0.7439(15) 0.8153(12) 1.2402(10) 0.059(4) Uani 0.50 1 d PD C 2
H22C H -0.6654 0.8556 1.2558 0.080 Uiso 0.50 1 calc P F 2
H22D H -0.7208 0.8291 1.1721 0.080 Uiso 0.50 1 calc P G 2
C23 C -0.5828(14) 0.5411(10) 1.2966(9) 0.038(3) Uani 0.50 1 d P C 1
H23 H -0.4767 0.5303 1.2594 0.080 Uiso 0.50 1 calc P H 1
C23' C -0.6264(18) 0.4963(12) 1.2472(8) 0.048(3) Uani 0.50 1 d P C 2
H23' H -0.5932 0.4456 1.2066 0.080 Uiso 0.50 1 calc P I 2
C24 C -0.6800(12) 0.6765(7) 1.2780(6) 0.077(3) Uani 0.50 1 d P C 1
C24' C -0.6752(16) 0.6171(12) 1.2132(8) 0.043(3) Uani 0.50 1 d P C 2
H24' H -0.7013 0.6523 1.1533 0.080 Uiso 0.50 1 calc P J 2
C25 C -0.8012(13) 0.6885(9) 1.3521(8) 0.025(2) Uani 0.50 1 d PD C 1
C25' C -0.6800(12) 0.6765(7) 1.2780(6) 0.077(3) Uani 0.50 1 d PD C 2
C26 C -0.8626(13) 0.5932(9) 1.4202(7) 0.030(2) Uani 0.50 1 d P C 1
H26 H -0.9603 0.6073 1.4633 0.080 Uiso 0.50 1 calc P K 1
C26' C -0.684(3) 0.6444(14) 1.3620(12) 0.075(6) Uani 0.50 1 d P C 2
H26' H -0.7140 0.6964 1.4015 0.080 Uiso 0.50 1 calc P L 2
C27 C -0.7823(14) 0.4799(10) 1.4249(7) 0.031(2) Uani 0.50 1 d P C 1
H27 H -0.8233 0.4190 1.4739 0.080 Uiso 0.50 1 calc P M 1
C27' C -0.639(3) 0.5180(13) 1.3950(10) 0.074(5) Uani 0.50 1 d P C 2
H27' H -0.6156 0.4904 1.4560 0.080 Uiso 0.50 1 calc P N 2

loop_
_atom_site_aniso_label
_atom_site_aniso_U_11
_atom_site_aniso_U_22
_atom_site_aniso_U_33
_atom_site_aniso_U_23
_atom_site_aniso_U_13
_atom_site_aniso_U_12
Ni1 0.0405(5) 0.0313(4) 0.0273(4) -0.0047(3) -0.0026(3) -0.0123(3)
O1 0.033(2) 0.059(3) 0.033(2) -0.0024(19) 0.0012(19) -0.0246(19)
O2 0.041(2) 0.033(2) 0.042(2) -0.0184(18) 0.0010(19) -0.0127(18)
O3 0.047(2) 0.036(2) 0.029(2) -0.0068(17) 0.0042(19) -0.0108(18)
O4 0.059(3) 0.040(3) 0.029(2) -0.0067(18) -0.003(2) -0.004(2)
O5 0.039(3) 0.083(4) 0.059(5) -0.039(4) 0.012(3) -0.018(4)
O5' 0.039(3) 0.083(4) 0.059(5) -0.039(4) 0.012(3) -0.018(4)
O6 0.039(3) 0.083(4) 0.059(5) -0.039(4) 0.012(3) -0.018(4)
O6' 0.039(3) 0.083(4) 0.059(5) -0.039(4) 0.012(3) -0.018(4)
O7 0.118(13) 0.065(9) 0.022(5) -0.018(5) 0.022(9) 0.001(9)
O7' 0.088(10) 0.046(7) 0.053(7) -0.003(5) 0.044(9) -0.008(8)
O8 0.062(10) 0.044(8) 0.012(5) 0.004(5) -0.001(6) -0.001(8)
O8' 0.052(9) 0.080(15) 0.067(11) 0.006(8) 0.030(7) -0.001(7)
O1W 0.075(3) 0.078(4) 0.032(2) -0.007(2) -0.007(2) -0.049(3)
O2W 0.0304(19) 0.044(2) 0.0299(19) -0.0010(17) -0.0013(17) -0.0044(17)
N1 0.033(3) 0.081(4) 0.046(3) -0.031(3) 0.008(3) -0.012(3)
N2 0.081(5) 0.044(4) 0.031(3) -0.006(2) 0.000(3) -0.014(3)
N3 0.034(2) 0.022(2) 0.031(2) -0.0016(18) -0.002(2) -0.0059(18)
N4 0.071(4) 0.027(3) 0.069(4) -0.005(3) -0.022(3) -0.016(3)
C1 0.036(3) 0.019(3) 0.032(3) -0.001(2) -0.006(3) 0.001(2)
C2 0.031(3) 0.029(3) 0.030(3) -0.002(2) -0.007(2) -0.007(2)
C3 0.040(3) 0.026(3) 0.037(3) -0.005(2) -0.012(3) -0.010(2)
C4 0.035(3) 0.027(3) 0.032(3) -0.003(2) 0.001(3) -0.004(2)
C5 0.053(4) 0.039(3) 0.033(3) -0.010(3) 0.004(3) -0.020(3)
C6 0.075(5) 0.088(6) 0.033(3) -0.020(3) 0.002(3) -0.052(4)
C7 0.047(4) 0.077(5) 0.031(3) -0.007(3) -0.004(3) -0.030(3)
C8 0.057(4) 0.036(3) 0.031(3) -0.013(2) 0.005(3) -0.024(3)
C9 0.060(4) 0.045(4) 0.026(3) -0.007(3) 0.002(3) -0.024(3)
C10 0.060(4) 0.040(3) 0.029(3) -0.010(3) 0.001(3) -0.025(3)
C11 0.052(4) 0.040(3) 0.032(3) -0.013(3) 0.007(3) -0.020(3)
C12 0.071(5) 0.044(4) 0.035(3) -0.009(3) 0.007(3) -0.025(3)
C13 0.067(4) 0.040(4) 0.036(3) -0.011(3) 0.009(3) -0.022(3)
C14 0.051(4) 0.040(4) 0.026(3) -0.007(2) -0.002(3) -0.024(3)
C15 0.039(3) 0.041(3) 0.024(3) 0.002(2) -0.005(3) -0.015(3)
C16 0.043(3) 0.045(4) 0.028(3) 0.000(2) -0.011(3) -0.015(3)
C17 0.026(3) 0.025(3) 0.033(3) 0.002(2) -0.007(2) -0.005(2)
C18 0.032(3) 0.041(3) 0.046(3) -0.019(3) 0.004(3) -0.008(3)
C19 0.029(3) 0.034(3) 0.051(4) -0.020(3) 0.001(3) -0.006(2)
C20 0.032(3) 0.042(3) 0.040(3) -0.008(3) -0.009(3) -0.010(3)
C21 0.068(5) 0.043(4) 0.098(6) -0.040(4) -0.048(5) 0.013(3)
C22 0.033(5) 0.017(5) 0.043(6) -0.005(4) -0.010(5) -0.005(4)
C22' 0.053(8) 0.082(11) 0.061(9) -0.035(8) -0.007(7) -0.032(8)
C23 0.036(6) 0.022(6) 0.044(7) -0.001(5) 0.006(6) 0.003(5)
C23' 0.066(9) 0.056(9) 0.027(6) -0.007(6) -0.014(6) -0.017(7)
C24 0.107(7) 0.075(6) 0.057(5) -0.029(4) 0.021(5) -0.053(5)
C24' 0.043(7) 0.051(8) 0.033(6) -0.008(6) -0.001(6) -0.007(6)
C25 0.022(5) 0.031(6) 0.029(6) -0.009(5) -0.014(5) -0.002(4)
C25' 0.107(7) 0.075(6) 0.057(5) -0.029(4) 0.021(5) -0.053(5)
C26 0.034(6) 0.027(6) 0.029(5) -0.012(4) -0.010(5) 0.010(4)
C26' 0.149(19) 0.039(9) 0.056(10) -0.022(8) -0.016(12) -0.041(11)
C27 0.032(6) 0.032(6) 0.023(5) -0.004(4) -0.004(5) 0.001(5)
C27' 0.141(17) 0.044(9) 0.037(7) -0.014(7) -0.007(9) -0.018(10)

loop_
_atom_type_symbol
_atom_type_description
_atom_type_scat_dispersion_real
_atom_type_scat_dispersion_imag
_atom_type_scat_source
C C 0.0033 0.0016 'International Tables Vol C Tables 4.2.6.8 and 6.1.1.4'
H H 0.0000 0.0000 'International Tables Vol C Tables 4.2.6.8 and 6.1.1.4'
N N 0.0061 0.0033 'International Tables Vol C Tables 4.2.6.8 and 6.1.1.4'
O O 0.0106 0.0060 'International Tables Vol C Tables 4.2.6.8 and 6.1.1.4'
Ni Ni 0.3393 1.1124 'International Tables Vol C Tables 4.2.6.8 and 6.1.1.4'

loop_
_geom_angle_atom_site_label_1
_geom_angle_atom_site_label_2
_geom_angle_atom_site_label_3
_geom_angle
_geom_angle_site_symmetry_1
_geom_angle_site_symmetry_3
_geom_angle_publ_flag
N4 Ni1 O1 91.7(2) 1_565 . ?
N4 Ni1 N3 94.3(2) 1_565 . ?
O1 Ni1 N3 90.31(16) . . ?
N4 Ni1 O3 88.2(2) 1_565 1_456 ?
O1 Ni1 O3 174.42(16) . 1_456 ?
N3 Ni1 O3 95.26(17) . 1_456 ?
N4 Ni1 O2W 176.5(2) 1_565 . ?
O1 Ni1 O2W 88.67(16) . . ?
N3 Ni1 O2W 89.20(16) . . ?
O3 Ni1 O2W 91.13(15) 1_456 . ?
N4 Ni1 O1W 91.6(2) 1_565 . ?
O1 Ni1 O1W 89.33(16) . . ?
N3 Ni1 O1W 174.13(19) . . ?
O3 Ni1 O1W 85.09(17) 1_456 . ?
O2W Ni1 O1W 84.93(19) . . ?
C1 O1 Ni1 128.3(4) . . ?
C14 O3 Ni1 128.2(4) . 1_654 ?
O5' N1 O6' 109.0(11) . . ?
O5' N1 O5 12.3(13) . . ?
O6' N1 O5 120.8(12) . . ?
O5' N1 O6 117.7(12) . . ?
O6' N1 O6 46.6(6) . . ?
O5 N1 O6 127.7(12) . . ?
O5' N1 C4 125.8(8) . . ?
O6' N1 C4 120.6(6) . . ?
O5 N1 C4 113.6(8) . . ?
O6 N1 C4 111.8(6) . . ?
O8 N2 O7 116.5(12) . . ?
O8 N2 O8' 19.0(6) . . ?
O7 N2 O8' 116.7(16) . . ?
O8 N2 O7' 115.8(11) . . ?
O7 N2 O7' 38.3(10) . . ?
O8' N2 O7' 129.0(13) . . ?
O8 N2 C9 122.9(9) . . ?
O7 N2 C9 119.4(9) . . ?
O8' N2 C9 115.4(13) . . ?
O7' N2 C9 114.6(9) . . ?
C15 N3 C19 116.9(5) . . ?
C15 N3 Ni1 120.3(4) . . ?
C19 N3 Ni1 122.4(4) . . ?
C27' N4 C23 71.7(10) . . ?
C27' N4 C27 55.4(11) . . ?
C23 N4 C27 110.0(8) . . ?
C27' N4 C23' 115.5(10) . . ?
C23 N4 C23' 48.0(8) . . ?
C27 N4 C23' 121.0(8) . . ?
C27' N4 Ni1 126.2(10) . 1_545 ?
C23 N4 Ni1 130.8(7) . 1_545 ?
C27 N4 Ni1 117.2(5) . 1_545 ?
C23' N4 Ni1 111.3(6) . 1_545 ?
O2 C1 O1 127.1(5) . . ?
O2 C1 C2 116.9(5) . . ?
O1 C1 C2 115.9(5) . . ?
C7 C2 C3 118.7(5) . . ?
C7 C2 C1 122.1(5) . . ?
C3 C2 C1 119.1(5) . . ?
C4 C3 C2 119.2(5) . . ?
C4 C3 H3 120.4 . . ?
C2 C3 H3 120.4 . . ?
C3 C4 C5 123.3(5) . . ?
C3 C4 N1 116.0(5) . . ?
C5 C4 N1 120.6(5) . . ?
C4 C5 C6 115.5(5) . . ?
C4 C5 C8 125.8(5) . . ?
C6 C5 C8 118.6(6) . . ?
C7 C6 C5 122.1(6) . . ?
C7 C6 H6 118.9 . . ?
C5 C6 H6 118.9 . . ?
C2 C7 C6 121.0(6) . . ?
C2 C7 H7 119.5 . . ?
C6 C7 H7 119.5 . . ?
C9 C8 C13 115.9(5) . . ?
C9 C8 C5 125.5(5) . . ?
C13 C8 C5 118.6(6) . . ?
C10 C9 C8 122.9(6) . . ?
C10 C9 N2 115.9(6) . . ?
C8 C9 N2 121.2(5) . . ?
C9 C10 C11 119.6(6) . . ?
C9 C10 H10 120.2 . . ?
C11 C10 H10 120.2 . . ?
C12 C11 C10 118.4(5) . . ?
C12 C11 C14 122.4(6) . . ?
C10 C11 C14 119.2(6) . . ?
C11 C12 C13 121.1(6) . . ?
C11 C12 H12 119.4 . . ?
C13 C12 H12 119.4 . . ?
C12 C13 C8 121.9(6) . . ?
C12 C13 H13 119.0 . . ?
C8 C13 H13 119.0 . . ?
O3 C14 O4 125.8(5) . . ?
O3 C14 C11 117.3(6) . . ?
O4 C14 C11 116.8(5) . . ?
N3 C15 C16 123.0(5) . . ?
N3 C15 H15 118.5 . . ?
C16 C15 H15 118.5 . . ?
C15 C16 C17 120.3(5) . . ?
C15 C16 H16 119.8 . . ?
C17 C16 H16 119.8 . . ?
C18 C17 C16 116.5(5) . . ?
C18 C17 C20 123.4(5) . . ?
C16 C17 C20 120.0(5) . . ?
C17 C18 C19 120.6(5) . . ?
C17 C18 H18 119.7 . . ?
C19 C18 H18 119.7 . . ?
N3 C19 C18 122.7(5) . . ?
N3 C19 H19 118.7 . . ?
C18 C19 H19 118.7 . . ?
C17 C20 C21 112.9(5) . . ?
C17 C20 H20A 109.0 . . ?
C21 C20 H20A 109.0 . . ?
C17 C20 H20B 109.0 . . ?
C21 C20 H20B 109.0 . . ?
H20A C20 H20B 107.8 . . ?
C22 C21 C22' 76.7(8) . . ?
C22 C21 C20 118.8(7) . . ?
C22' C21 C20 137.7(8) . . ?
C21 C22 C25 115.8(9) . . ?
C21 C22 H22A 108.3 . . ?
C25 C22 H22A 108.3 . . ?
C21 C22 H22B 108.3 . . ?
C25 C22 H22B 108.3 . . ?
H22A C22 H22B 107.4 . . ?
C21 C22' H22C 104.9 . . ?
C21 C22' H22D 104.9 . . ?
H22C C22' H22D 105.8 . . ?
N4 C23 C24 130.1(9) . . ?
N4 C23 H23 114.9 . . ?
C24 C23 H23 114.9 . . ?
C24' C23' N4 118.4(10) . . ?
C24' C23' H23' 120.8 . . ?
N4 C23' H23' 120.8 . . ?
C25 C24 C23 109.2(8) . . ?
C23' C24' H24' 124.6 . . ?
C24 C25 C26 123.9(10) . . ?
C24 C25 C22 112.5(9) . . ?
C26 C25 C22 123.2(9) . . ?
C27 C26 C25 121.0(10) . . ?
C27 C26 H26 119.5 . . ?
C25 C26 H26 119.5 . . ?
C27' C26' H26' 123.3 . . ?
C26 C27 N4 123.0(9) . . ?
C26 C27 H27 118.5 . . ?
N4 C27 H27 118.5 . . ?
N4 C27' C26' 126.5(14) . . ?
N4 C27' H27' 116.8 . . ?
C26' C27' H27' 116.8 . . ?

loop_
_geom_bond_atom_site_label_1
_geom_bond_atom_site_label_2
_geom_bond_distance
_geom_bond_site_symmetry_2
_geom_bond_publ_flag
Ni1 N4 2.060(6) 1_565 ?
Ni1 O1 2.065(4) . ?
Ni1 N3 2.080(5) . ?
Ni1 O3 2.102(4) 1_456 ?
Ni1 O2W 2.104(4) . ?
Ni1 O1W 2.109(5) . ?
O1 C1 1.252(6) . ?
O2 C1 1.249(6) . ?
O3 C14 1.260(7) . ?
O3 Ni1 2.102(4) 1_654 ?
O4 C14 1.261(7) . ?
O5 N1 1.27(2) . ?
O5' N1 1.14(2) . ?
O6 N1 1.321(11) . ?
O6' N1 1.223(10) . ?
O7 N2 1.191(15) . ?
O7' N2 1.335(15) . ?
O8 N2 1.19(3) . ?
O8' N2 1.22(3) . ?
N1 C4 1.473(7) . ?
N2 C9 1.486(8) . ?
N3 C15 1.347(7) . ?
N3 C19 1.347(7) . ?
N4 C27' 1.144(14) . ?
N4 C23 1.259(12) . ?
N4 C27 1.524(12) . ?
N4 C23' 1.537(13) . ?
N4 Ni1 2.060(6) 1_545 ?
C1 C2 1.528(7) . ?
C2 C7 1.365(8) . ?
C2 C3 1.400(7) . ?
C3 C4 1.382(7) . ?
C3 H3 0.9300 . ?
C4 C5 1.388(8) . ?
C5 C6 1.397(9) . ?
C5 C8 1.489(8) . ?
C6 C7 1.383(9) . ?
C6 H6 0.9300 . ?
C7 H7 0.9300 . ?
C8 C9 1.389(9) . ?
C8 C13 1.390(8) . ?
C9 C10 1.385(8) . ?
C10 C11 1.394(8) . ?
C10 H10 0.9300 . ?
C11 C12 1.370(9) . ?
C11 C14 1.502(7) . ?
C12 C13 1.386(8) . ?
C12 H12 0.9300 . ?
C13 H13 0.9300 . ?
C15 C16 1.370(8) . ?
C15 H15 0.9300 . ?
C16 C17 1.400(8) . ?
C16 H16 0.9300 . ?
C17 C18 1.375(8) . ?
C17 C20 1.510(8) . ?
C18 C19 1.386(8) . ?
C18 H18 0.9300 . ?
C19 H19 0.9300 . ?
C20 C21 1.514(9) . ?
C20 H20A 0.9700 . ?
C20 H20B 0.9700 . ?
C21 C22 1.360(13) . ?
C21 C22' 1.455(12) . ?
C22 C25 1.518(12) . ?
C22 H22A 0.9700 . ?
C22 H22B 0.9700 . ?
C22' H22C 0.9700 . ?
C22' H22D 0.9700 . ?
C23 C24 1.614(14) . ?
C23 H23 0.9300 . ?
C23' C24' 1.382(18) . ?
C23' H23' 0.9300 . ?
C24 C25 1.337(14) . ?
C24' H24' 0.9300 . ?
C25 C26 1.388(15) . ?
C26 C27 1.356(14) . ?
C26 H26 0.9300 . ?
C26' C27' 1.43(2) . ?
C26' H26' 0.9300 . ?
C27 H27 0.9300 . ?
C27' H27' 0.9300 . ?
